data_7020077
loop_
_publ_author_name
'McAnaw, Amelia'
'Elena Lopez, Maria'
'Scott, Greig'
'Ellis, David'
'McKay, David'
'Rosair, Georgina M.'
'Welch, Alan J.'

_publ_section_title
;
 Untethered 4,1,2-MC(2)B(10) supraicosahedral metallacarboranes, their
 C,C'-dimethyl 4,1,6-, 4,1,8- and 4,1,12-MC(2)B(10) analogues, and DFT
 study of the (4,)1,2- to (4,)1,6-isomerisations of C(2)B(11) carboranes
 and MC(2)B(10) metallacarboranes.
;
_journal_issue 36
_journal_name_full 'Dalton transactions (Cambridge, England : 2003)'
_journal_page_first 10957
_journal_page_last 10969
_journal_paper_doi 10.1039/c2dt31283b
_journal_volume 41
_journal_year 2012
_chemical_formula_moiety 'C14 H30 B10 Ru'
_chemical_formula_sum 'C14 H30 B10 Ru'
_chemical_formula_weight 407.55
_space_group_IT_number 14
_symmetry_cell_setting monoclinic
_symmetry_space_group_name_Hall '-P 2yn'
_symmetry_space_group_name_H-M 'P 1 21/n 1'
_atom_sites_solution_hydrogens geom
_atom_sites_solution_primary direct
_atom_sites_solution_secondary difmap
_audit_creation_method SHELXL-97
_audit_update_record
;
2011-02-08 # Formatted by publCIF
;
_cell_angle_alpha 90.00
_cell_angle_beta 105.539(4)
_cell_angle_gamma 90.00
_cell_formula_units_Z 4
_cell_length_a 8.5142(8)
_cell_length_b 25.954(2)
_cell_length_c 9.0339(9)
_cell_measurement_reflns_used 9981
_cell_measurement_temperature 100(2)
_cell_measurement_theta_max 36.87
_cell_measurement_theta_min 2.60
_cell_volume 1923.3(3)
_computing_cell_refinement 'Bruker APEX'
_computing_data_collection 'Bruker APEX'
_computing_data_reduction 'Bruker APEX'
_computing_molecular_graphics 'Bruker SHELXTL'
_computing_publication_material 'Bruker SHELXTL'
_computing_structure_refinement 'SHELXL-97 (Sheldrick, 2008)'
_computing_structure_solution 'SHELXS-97 (Sheldrick, 2008)'
_diffrn_ambient_temperature 100(2)
_diffrn_measured_fraction_theta_full 0.999
_diffrn_measured_fraction_theta_max 0.925
_diffrn_measurement_device_type 'CCD area detector'
_diffrn_measurement_method 'phi and omega scans'
_diffrn_radiation_monochromator graphite
_diffrn_radiation_source 'fine-focus sealed tube'
_diffrn_radiation_type MoK\a
_diffrn_radiation_wavelength 0.71073
_diffrn_reflns_av_R_equivalents 0.0450
_diffrn_reflns_av_sigmaI/netI 0.0300
_diffrn_reflns_limit_h_max 14
_diffrn_reflns_limit_h_min -10
_diffrn_reflns_limit_k_max 43
_diffrn_reflns_limit_k_min -42
_diffrn_reflns_limit_l_max 11
_diffrn_reflns_limit_l_min -15
_diffrn_reflns_number 54566
_diffrn_reflns_theta_full 25.00
_diffrn_reflns_theta_max 37.34
_diffrn_reflns_theta_min 2.82
_exptl_absorpt_coefficient_mu 0.808
_exptl_absorpt_correction_T_max 0.7820
_exptl_absorpt_correction_T_min 0.6427
_exptl_absorpt_correction_type multi-scan
_exptl_absorpt_process_details 'SADABS, Bruker (2004)'
_exptl_crystal_colour yellow
_exptl_crystal_density_diffrn 1.407
_exptl_crystal_density_method 'not measured'
_exptl_crystal_description block
_exptl_crystal_F_000 832
_exptl_crystal_size_max 0.60
_exptl_crystal_size_mid 0.42
_exptl_crystal_size_min 0.32
_refine_diff_density_max 0.525
_refine_diff_density_min -0.914
_refine_diff_density_rms 0.078
_refine_ls_extinction_method none
_refine_ls_goodness_of_fit_ref 1.088
_refine_ls_hydrogen_treatment mixed
_refine_ls_matrix_type full
_refine_ls_number_parameters 261
_refine_ls_number_reflns 9253
_refine_ls_number_restraints 0
_refine_ls_restrained_S_all 1.088
_refine_ls_R_factor_all 0.0270
_refine_ls_R_factor_gt 0.0230
_refine_ls_shift/su_max 0.002
_refine_ls_shift/su_mean 0.000
_refine_ls_structure_factor_coef Fsqd
_refine_ls_weighting_details 'calc w=1/[\s^2^(Fo^2^)+(0.0104P)^2^+0.9004P] where P=(Fo^2^+2Fc^2^)/3'
_refine_ls_weighting_scheme calc
_refine_ls_wR_factor_gt 0.0503
_refine_ls_wR_factor_ref 0.0517
_reflns_number_gt 8484
_reflns_number_total 9253
_reflns_threshold_expression >2sigma(I)
_cod_data_source_file c2dt31283b.txt
_cod_data_source_block x82350
_cod_original_sg_symbol_H-M P2(1)/n
_cod_database_code 7020077

loop_
_symmetry_equiv_pos_as_xyz
'x, y, z'
'-x+1/2, y+1/2, -z+1/2'
'-x, -y, -z'
'x-1/2, -y-1/2, z-1/2'

loop_
_atom_site_label
_atom_site_type_symbol
_atom_site_fract_x
_atom_site_fract_y
_atom_site_fract_z
_atom_site_U_iso_or_equiv
_atom_site_adp_type
_atom_site_occupancy
_atom_site_symmetry_multiplicity
_atom_site_calc_flag
_atom_site_refinement_flags
Ru4 Ru 0.416626(9) 0.118502(3) 0.115400(8) 0.00736(2) Uani 1 1 d .
B2 B 0.39320(14) 0.19924(4) 0.00896(12) 0.01162(17) Uani 1 1 d .
H2 H 0.4443(17) 0.2334(5) 0.0714(16) 0.014 Uiso 1 1 d .
B3 B 0.15523(14) 0.12558(4) -0.04705(13) 0.01327(18) Uani 1 1 d .
H3 H 0.0447(19) 0.1132(5) -0.0222(18) 0.016 Uiso 1 1 d .
B5 B 0.19141(14) 0.18577(4) -0.16928(13) 0.01341(18) Uani 1 1 d .
H5 H 0.0969(18) 0.2164(6) -0.2037(17) 0.016 Uiso 1 1 d .
B7 B 0.28385(14) 0.07786(4) -0.10535(13) 0.01284(18) Uani 1 1 d .
H7 H 0.2512(18) 0.0373(6) -0.0935(17) 0.015 Uiso 1 1 d .
B8 B 0.15287(15) 0.11775(4) -0.24482(13) 0.01469(19) Uani 1 1 d .
H8 H 0.0353(19) 0.1063(6) -0.3175(18) 0.018 Uiso 1 1 d .
B9 B 0.40243(14) 0.20055(4) -0.18856(12) 0.01265(18) Uani 1 1 d .
H9 H 0.4481(18) 0.2379(6) -0.2127(16) 0.015 Uiso 1 1 d .
B10 B 0.48934(14) 0.09748(4) -0.09642(12) 0.01177(17) Uani 1 1 d .
H10 H 0.5964(17) 0.0720(6) -0.0717(17) 0.014 Uiso 1 1 d .
B11 B 0.27095(15) 0.16024(4) -0.31934(12) 0.01382(18) Uani 1 1 d .
H11 H 0.2193(18) 0.1758(6) -0.4375(17) 0.017 Uiso 1 1 d .
B12 B 0.48092(14) 0.14428(4) -0.24463(12) 0.01353(18) Uani 1 1 d .
H12 H 0.5761(18) 0.1463(6) -0.3047(17) 0.016 Uiso 1 1 d .
B13 B 0.33418(15) 0.09468(4) -0.27555(12) 0.01413(19) Uani 1 1 d .
H13 H 0.3366(18) 0.0649(6) -0.3627(17) 0.017 Uiso 1 1 d .
C1 C 0.23462(12) 0.17610(4) 0.03141(11) 0.01138(15) Uani 1 1 d .
C11 C 0.14744(14) 0.20694(4) 0.12807(12) 0.01760(19) Uani 1 1 d .
H11A H 0.0753 0.2322 0.0630 0.026 Uiso 1 1 calc R
H11B H 0.2279 0.2249 0.2099 0.026 Uiso 1 1 calc R
H11C H 0.0828 0.1836 0.1737 0.026 Uiso 1 1 calc R
C6 C 0.52751(12) 0.16153(4) -0.05726(11) 0.01062(15) Uani 1 1 d .
C61 C 0.70381(13) 0.17910(4) 0.00509(12) 0.01686(18) Uani 1 1 d .
H61A H 0.7718 0.1496 0.0501 0.025 Uiso 1 1 calc R
H61B H 0.7100 0.2055 0.0840 0.025 Uiso 1 1 calc R
H61C H 0.7429 0.1935 -0.0788 0.025 Uiso 1 1 calc R
C40 C 0.35500(12) 0.05655(4) 0.26856(10) 0.01070(15) Uani 1 1 d .
C41 C 0.34364(13) 0.10592(4) 0.33199(11) 0.01237(16) Uani 1 1 d .
H41 H 0.2345 0.1185 0.3381 0.015 Uiso 1 1 calc R
C42 C 0.47700(13) 0.14077(4) 0.36540(11) 0.01376(16) Uani 1 1 d .
H42 H 0.4592 0.1771 0.3937 0.017 Uiso 1 1 calc R
C43 C 0.62714(13) 0.12704(4) 0.33893(11) 0.01413(17) Uani 1 1 d .
C44 C 0.63561(12) 0.07944(4) 0.26448(11) 0.01279(16) Uani 1 1 d .
H44 H 0.7310 0.0725 0.2226 0.015 Uiso 1 1 calc R
C45 C 0.50154(12) 0.04484(3) 0.22882(11) 0.01113(15) Uani 1 1 d .
H45 H 0.5058 0.0137 0.1646 0.013 Uiso 1 1 calc R
C46 C 0.77273(15) 0.16180(5) 0.39066(14) 0.0228(2) Uani 1 1 d .
H46A H 0.8537 0.1528 0.3356 0.034 Uiso 1 1 calc R
H46B H 0.8207 0.1575 0.5014 0.034 Uiso 1 1 calc R
H46C H 0.7387 0.1977 0.3687 0.034 Uiso 1 1 calc R
C47 C 0.22095(13) 0.01662(4) 0.24476(12) 0.01451(17) Uani 1 1 d .
H47 H 0.2031 0.0019 0.1393 0.017 Uiso 1 1 calc R
C48 C 0.28050(14) -0.02683(4) 0.36198(13) 0.01862(19) Uani 1 1 d .
H48A H 0.3843 -0.0403 0.3511 0.028 Uiso 1 1 calc R
H48B H 0.1994 -0.0546 0.3434 0.028 Uiso 1 1 calc R
H48C H 0.2957 -0.0133 0.4662 0.028 Uiso 1 1 calc R
C49 C 0.05852(14) 0.03763(5) 0.26029(16) 0.0246(2) Uani 1 1 d .
H49A H 0.0721 0.0504 0.3651 0.037 Uiso 1 1 calc R
H49B H -0.0233 0.0101 0.2385 0.037 Uiso 1 1 calc R
H49C H 0.0225 0.0659 0.1872 0.037 Uiso 1 1 calc R

loop_
_atom_site_aniso_label
_atom_site_aniso_U_11
_atom_site_aniso_U_22
_atom_site_aniso_U_33
_atom_site_aniso_U_23
_atom_site_aniso_U_13
_atom_site_aniso_U_12
Ru4 0.00816(3) 0.00701(3) 0.00657(3) 0.00014(2) 0.00138(2) 0.00033(2)
B2 0.0154(5) 0.0092(4) 0.0102(4) 0.0002(3) 0.0035(4) 0.0009(3)
B3 0.0105(4) 0.0153(4) 0.0130(4) 0.0020(3) 0.0013(4) 0.0001(3)
B5 0.0137(5) 0.0144(4) 0.0113(4) 0.0026(3) 0.0019(4) 0.0033(4)
B7 0.0152(5) 0.0113(4) 0.0106(4) -0.0007(3) 0.0011(4) -0.0012(3)
B8 0.0150(5) 0.0157(5) 0.0108(4) 0.0006(3) -0.0010(4) -0.0011(4)
B9 0.0161(5) 0.0111(4) 0.0110(4) 0.0018(3) 0.0040(4) 0.0008(3)
B10 0.0145(5) 0.0107(4) 0.0101(4) -0.0004(3) 0.0032(3) 0.0023(3)
B11 0.0168(5) 0.0144(4) 0.0096(4) 0.0015(3) 0.0024(4) 0.0017(4)
B12 0.0166(5) 0.0144(4) 0.0107(4) 0.0011(3) 0.0056(4) 0.0018(4)
B13 0.0197(5) 0.0129(4) 0.0089(4) -0.0015(3) 0.0022(4) 0.0011(4)
C1 0.0119(4) 0.0126(4) 0.0095(3) 0.0018(3) 0.0027(3) 0.0047(3)
C11 0.0192(5) 0.0192(4) 0.0163(4) 0.0005(4) 0.0080(4) 0.0077(4)
C6 0.0110(4) 0.0110(3) 0.0103(3) 0.0008(3) 0.0035(3) -0.0001(3)
C61 0.0126(4) 0.0207(5) 0.0172(4) 0.0016(4) 0.0037(4) -0.0029(3)
C40 0.0122(4) 0.0110(3) 0.0087(3) 0.0020(3) 0.0023(3) 0.0000(3)
C41 0.0160(4) 0.0130(4) 0.0087(3) 0.0011(3) 0.0042(3) 0.0016(3)
C42 0.0204(5) 0.0112(4) 0.0080(3) -0.0004(3) 0.0009(3) -0.0005(3)
C43 0.0155(4) 0.0131(4) 0.0103(4) 0.0031(3) -0.0024(3) -0.0032(3)
C44 0.0103(4) 0.0144(4) 0.0123(4) 0.0045(3) 0.0007(3) 0.0012(3)
C45 0.0121(4) 0.0093(3) 0.0117(4) 0.0025(3) 0.0026(3) 0.0014(3)
C46 0.0209(5) 0.0221(5) 0.0190(5) 0.0044(4) -0.0054(4) -0.0103(4)
C47 0.0141(4) 0.0154(4) 0.0137(4) 0.0018(3) 0.0031(3) -0.0043(3)
C48 0.0208(5) 0.0140(4) 0.0219(5) 0.0046(4) 0.0070(4) -0.0028(4)
C49 0.0134(5) 0.0280(6) 0.0326(6) 0.0107(5) 0.0065(4) -0.0014(4)

loop_
_atom_type_symbol
_atom_type_description
_atom_type_scat_dispersion_real
_atom_type_scat_dispersion_imag
_atom_type_scat_source
C C 0.0033 0.0016 'International Tables Vol C Tables 4.2.6.8 and 6.1.1.4'
H H 0.0000 0.0000 'International Tables Vol C Tables 4.2.6.8 and 6.1.1.4'
B B 0.0013 0.0007 'International Tables Vol C Tables 4.2.6.8 and 6.1.1.4'
Ru Ru -1.2594 0.8363 'International Tables Vol C Tables 4.2.6.8 and 6.1.1.4'

loop_
_geom_angle_atom_site_label_1
_geom_angle_atom_site_label_2
_geom_angle_atom_site_label_3
_geom_angle
C1 Ru4 C45 152.77(4)
C1 Ru4 C41 93.89(4)
C45 Ru4 C41 66.28(4)
C1 Ru4 C44 160.12(4)
C45 Ru4 C44 37.40(4)
C41 Ru4 C44 77.76(4)
C1 Ru4 B10 101.99(4)
C45 Ru4 B10 93.14(4)
C41 Ru4 B10 157.42(4)
C44 Ru4 B10 91.58(4)
C1 Ru4 C42 97.20(4)
C45 Ru4 C42 78.33(4)
C41 Ru4 C42 36.91(4)
C44 Ru4 C42 65.29(4)
B10 Ru4 C42 151.79(4)
C1 Ru4 B7 82.55(4)
C45 Ru4 B7 91.69(4)
C41 Ru4 B7 120.81(4)
C44 Ru4 B7 117.26(4)
B10 Ru4 B7 47.20(4)
C42 Ru4 B7 157.72(4)
C1 Ru4 C40 116.53(4)
C45 Ru4 C40 37.01(3)
C41 Ru4 C40 36.68(3)
C44 Ru4 C40 66.59(3)
B10 Ru4 C40 120.77(4)
C42 Ru4 C40 66.37(3)
B7 Ru4 C40 93.68(4)
C1 Ru4 B2 40.48(4)
C45 Ru4 B2 166.33(4)
C41 Ru4 B2 119.25(4)
C44 Ru4 B2 129.33(4)
B10 Ru4 B2 82.92(4)
C42 Ru4 B2 99.02(4)
B7 Ru4 B2 95.13(4)
C40 Ru4 B2 153.39(4)
C1 Ru4 C6 79.13(3)
C45 Ru4 C6 126.23(3)
C41 Ru4 C6 157.15(3)
C44 Ru4 C6 101.55(3)
B10 Ru4 C6 44.21(4)
C42 Ru4 C6 121.79(4)
B7 Ru4 C6 80.18(4)
C40 Ru4 C6 162.52(3)
B2 Ru4 C6 44.09(4)
C1 Ru4 B3 40.57(4)
C45 Ru4 B3 120.22(4)
C41 Ru4 B3 96.95(4)
C44 Ru4 B3 157.30(4)
B10 Ru4 B3 85.21(4)
C42 Ru4 B3 122.41(4)
B7 Ru4 B3 46.72(4)
C40 Ru4 B3 95.87(4)
B2 Ru4 B3 72.63(4)
C6 Ru4 B3 91.77(4)
C1 Ru4 C43 123.92(4)
C45 Ru4 C43 66.24(4)
C41 Ru4 C43 65.35(4)
C44 Ru4 C43 36.20(4)
B10 Ru4 C43 116.23(4)
C42 Ru4 C43 35.79(4)
B7 Ru4 C43 153.35(4)
C40 Ru4 C43 77.79(3)
B2 Ru4 C43 103.74(4)
C6 Ru4 C43 100.41(4)
B3 Ru4 C43 158.02(4)
C1 B2 C6 120.61(8)
C1 B2 B9 114.14(8)
C6 B2 B9 57.41(6)
C1 B2 B5 57.04(6)
C6 B2 B5 97.17(7)
B9 B2 B5 58.37(6)
C1 B2 Ru4 64.46(5)
C6 B2 Ru4 68.67(5)
B9 B2 Ru4 114.17(6)
B5 B2 Ru4 97.72(5)
C1 B2 H2 119.8(8)
C6 B2 H2 115.8(8)
B9 B2 H2 112.5(8)
B5 B2 H2 133.5(8)
Ru4 B2 H2 123.7(8)
C1 B3 B8 115.91(8)
C1 B3 B7 118.88(8)
B8 B3 B7 58.81(6)
C1 B3 B5 58.46(6)
B8 B3 B5 59.77(6)
B7 B3 B5 100.33(7)
C1 B3 Ru4 63.44(5)
B8 B3 Ru4 111.95(7)
B7 B3 Ru4 65.19(5)
B5 B3 Ru4 98.55(6)
C1 B3 H3 117.0(8)
B8 B3 H3 113.5(8)
B7 B3 H3 119.1(8)
B5 B3 H3 128.8(8)
Ru4 B3 H3 126.1(8)
C1 B5 B11 134.77(8)
C1 B5 B8 101.89(7)
B11 B5 B8 56.43(6)
C1 B5 B9 100.45(7)
B11 B5 B9 56.33(6)
B8 B5 B9 103.52(7)
C1 B5 B3 48.58(5)
B11 B5 B3 106.01(7)
B8 B5 B3 55.08(6)
B9 B5 B3 120.27(7)
C1 B5 B2 46.93(5)
B11 B5 B2 104.48(7)
B8 B5 B2 118.17(7)
B9 B5 B2 54.49(5)
B3 B5 B2 85.38(6)
C1 B5 H5 108.9(8)
B11 B5 H5 116.3(8)
B8 B5 H5 121.6(8)
B9 B5 H5 117.5(8)
B3 B5 H5 120.6(8)
B2 B5 H5 119.3(8)
B13 B7 B8 59.23(7)
B13 B7 B10 60.54(6)
B8 B7 B10 106.54(8)
B13 B7 B3 112.96(8)
B8 B7 B3 59.78(6)
B10 B7 B3 116.50(8)
B13 B7 Ru4 118.15(7)
B8 B7 Ru4 115.00(7)
B10 B7 Ru4 65.22(5)
B3 B7 Ru4 68.09(5)
B13 B7 H7 116.7(8)
B8 B7 H7 120.0(8)
B10 B7 H7 122.2(8)
B3 B7 H7 115.8(8)
Ru4 B7 H7 116.0(8)
B11 B8 B13 61.95(7)
B11 B8 B7 108.98(8)
B13 B8 B7 59.91(6)
B11 B8 B3 117.34(8)
B13 B8 B3 115.02(8)
B7 B8 B3 61.42(6)
B11 B8 B5 59.10(6)
B13 B8 B5 107.61(8)
B7 B8 B5 105.86(8)
B3 B8 B5 65.15(6)
B11 B8 H8 118.3(8)
B13 B8 H8 121.6(8)
B7 B8 H8 125.1(8)
B3 B8 H8 113.4(8)
B5 B8 H8 121.2(8)
C6 B9 B12 58.97(6)
C6 B9 B11 106.51(8)
B12 B9 B11 61.63(7)
C6 B9 B2 58.99(6)
B12 B9 B2 113.21(8)
B11 B9 B2 117.93(8)
C6 B9 B5 104.36(7)
B12 B9 B5 107.80(8)
B11 B9 B5 59.12(6)
B2 B9 B5 67.13(6)
C6 B9 H9 118.7(8)
B12 B9 H9 120.3(8)
B11 B9 H9 126.8(8)
B2 B9 H9 109.1(8)
B5 B9 H9 126.8(8)
C6 B10 B12 57.63(6)
C6 B10 B13 106.17(7)
B12 B10 B13 58.82(6)
C6 B10 B7 114.30(7)
B12 B10 B7 108.26(8)
B13 B10 B7 58.50(6)
C6 B10 Ru4 70.51(5)
B12 B10 Ru4 120.63(6)
B13 B10 Ru4 118.47(7)
B7 B10 Ru4 67.58(5)
C6 B10 H10 116.1(8)
B12 B10 H10 115.1(8)
B13 B10 H10 121.9(8)
B7 B10 H10 125.5(8)
Ru4 B10 H10 112.2(8)
B9 B11 B8 116.74(8)
B9 B11 B12 59.04(6)
B8 B11 B12 109.29(8)
B9 B11 B5 64.56(7)
B8 B11 B5 64.48(7)
B12 B11 B5 110.04(8)
B9 B11 B13 108.62(8)
B8 B11 B13 59.07(7)
B12 B11 B13 59.03(7)
B5 B11 B13 109.54(8)
B9 B11 H11 116.6(8)
B8 B11 H11 118.6(8)
B12 B11 H11 123.0(8)
B5 B11 H11 117.2(8)
B13 B11 H11 124.9(8)
C6 B12 B9 59.42(6)
C6 B12 B13 108.54(7)
B9 B12 B13 110.38(8)
C6 B12 B11 105.06(7)
B9 B12 B11 59.32(6)
B13 B12 B11 60.88(7)
C6 B12 B10 58.74(6)
B9 B12 B10 107.04(7)
B13 B12 B10 60.60(6)
B11 B12 B10 105.98(8)
C6 B12 H12 118.6(8)
B9 B12 H12 120.0(8)
B13 B12 H12 123.0(8)
B11 B12 H12 127.1(8)
B10 B12 H12 121.1(8)
B8 B13 B7 60.86(7)
B8 B13 B12 110.10(8)
B7 B13 B12 111.78(8)
B8 B13 B10 108.13(8)
B7 B13 B10 60.97(6)
B12 B13 B10 60.57(6)
B8 B13 B11 58.98(6)
B7 B13 B11 107.39(8)
B12 B13 B11 60.08(7)
B10 B13 B11 105.36(8)
B8 B13 H13 122.5(8)
B7 B13 H13 120.2(8)
B12 B13 H13 118.4(8)
B10 B13 H13 121.3(8)
B11 B13 H13 124.5(8)
C11 C1 B2 116.84(9)
C11 C1 B3 119.14(9)
B2 C1 B3 123.90(8)
C11 C1 B5 121.04(8)
B2 C1 B5 76.03(7)
B3 C1 B5 72.96(7)
C11 C1 Ru4 125.72(7)
B2 C1 Ru4 75.05(5)
B3 C1 Ru4 75.99(6)
B5 C1 Ru4 113.24(6)
C1 C11 H11A 109.5
C1 C11 H11B 109.5
H11A C11 H11B 109.5
C1 C11 H11C 109.5
H11A C11 H11C 109.5
H11B C11 H11C 109.5
C61 C6 B12 113.10(8)
C61 C6 B9 116.76(8)
B12 C6 B9 61.61(6)
C61 C6 B10 118.70(8)
B12 C6 B10 63.63(6)
B9 C6 B10 112.67(8)
C61 C6 B2 112.31(8)
B12 C6 B2 119.75(8)
B9 C6 B2 63.60(6)
B10 C6 B2 120.96(7)
C61 C6 Ru4 115.73(6)
B12 C6 Ru4 121.18(6)
B9 C6 Ru4 117.72(6)
B10 C6 Ru4 65.29(5)
B2 C6 Ru4 67.24(5)
C6 C61 H61A 109.5
C6 C61 H61B 109.5
H61A C61 H61B 109.5
C6 C61 H61C 109.5
H61A C61 H61C 109.5
H61B C61 H61C 109.5
C41 C40 C45 117.09(9)
C41 C40 C47 123.08(9)
C45 C40 C47 119.83(8)
C41 C40 Ru4 70.03(5)
C45 C40 Ru4 68.65(5)
C47 C40 Ru4 133.33(7)
C40 C41 C42 121.64(9)
C40 C41 Ru4 73.29(5)
C42 C41 Ru4 72.43(5)
C40 C41 H41 118.8
C42 C41 H41 118.8
Ru4 C41 H41 118.8
C43 C42 C41 120.90(9)
C43 C42 Ru4 74.84(6)
C41 C42 Ru4 70.65(5)
C43 C42 H42 119.3
C41 C42 H42 119.3
Ru4 C42 H42 119.3
C42 C43 C44 117.71(9)
C42 C43 C46 120.40(10)
C44 C43 C46 121.88(10)
C42 C43 Ru4 69.37(6)
C44 C43 Ru4 68.29(5)
C46 C43 Ru4 135.02(7)
C43 C44 C45 121.25(9)
C43 C44 Ru4 75.51(6)
C45 C44 Ru4 70.08(5)
C43 C44 H44 119.1
C45 C44 H44 119.1
Ru4 C44 H44 119.1
C44 C45 C40 120.96(9)
C44 C45 Ru4 72.52(5)
C40 C45 Ru4 74.34(5)
C44 C45 H45 119.3
C40 C45 H45 119.3
Ru4 C45 H45 119.3
C43 C46 H46A 109.5
C43 C46 H46B 109.5
H46A C46 H46B 109.5
C43 C46 H46C 109.5
H46A C46 H46C 109.5
H46B C46 H46C 109.5
C40 C47 C49 114.16(9)
C40 C47 C48 107.91(8)
C49 C47 C48 109.78(9)
C40 C47 H47 108.3
C49 C47 H47 108.3
C48 C47 H47 108.3
C47 C48 H48A 109.5
C47 C48 H48B 109.5
H48A C48 H48B 109.5
C47 C48 H48C 109.5
H48A C48 H48C 109.5
H48B C48 H48C 109.5
C47 C49 H49A 109.5
C47 C49 H49B 109.5
H49A C49 H49B 109.5
C47 C49 H49C 109.5
H49A C49 H49C 109.5
H49B C49 H49C 109.5

loop_
_geom_bond_atom_site_label_1
_geom_bond_atom_site_label_2
_geom_bond_distance
Ru4 C1 2.1404(9)
Ru4 C45 2.1979(9)
Ru4 C41 2.2300(9)
Ru4 C44 2.2299(10)
Ru4 B10 2.2311(11)
Ru4 C42 2.2532(10)
Ru4 B7 2.2715(11)
Ru4 C40 2.2724(9)
Ru4 B2 2.2919(11)
Ru4 C6 2.3152(9)
Ru4 B3 2.3218(12)
Ru4 C43 2.3239(10)
B2 C1 1.5400(15)
B2 C6 1.7292(14)
B2 B9 1.8073(15)
B2 B5 2.0456(16)
B2 H2 1.078(14)
B3 C1 1.5562(15)
B3 B8 1.7929(16)
B3 B7 1.8220(16)
B3 B5 1.9841(16)
B3 H3 1.074(15)
B5 C1 1.7686(14)
B5 B11 1.7965(16)
B5 B8 1.8893(16)
B5 B9 1.8903(16)
B5 H5 1.114(14)
B7 B13 1.7583(16)
B7 B8 1.7749(16)
B7 B10 1.8031(16)
B7 H7 1.101(14)
B8 B11 1.7443(17)
B8 B13 1.7460(17)
B8 H8 1.081(15)
B9 C6 1.7000(14)
B9 B12 1.7370(16)
B9 B11 1.7420(16)
B9 H9 1.088(14)
B10 C6 1.7125(14)
B10 B12 1.7950(15)
B10 B13 1.7955(16)
B10 H10 1.099(14)
B11 B12 1.7823(17)
B11 B13 1.7964(16)
B11 H11 1.116(15)
B12 C6 1.6921(14)
B12 B13 1.7632(17)
B12 H12 1.091(15)
B13 H13 1.108(15)
C1 C11 1.5171(13)
C11 H11A 0.9800
C11 H11B 0.9800
C11 H11C 0.9800
C6 C61 1.5249(14)
C61 H61A 0.9800
C61 H61B 0.9800
C61 H61C 0.9800
C40 C41 1.4174(13)
C40 C45 1.4206(13)
C40 C47 1.5137(14)
C41 C42 1.4195(14)
C41 H41 1.0000
C42 C43 1.4079(15)
C42 H42 1.0000
C43 C44 1.4177(14)
C43 C46 1.5029(15)
C44 C45 1.4200(14)
C44 H44 1.0000
C45 H45 1.0000
C46 H46A 0.9800
C46 H46B 0.9800
C46 H46C 0.9800
C47 C49 1.5276(16)
C47 C48 1.5372(15)
C47 H47 1.0000
C48 H48A 0.9800
C48 H48B 0.9800
C48 H48C 0.9800
C49 H49A 0.9800
C49 H49B 0.9800
C49 H49C 0.9800

loop_
_geom_torsion_atom_site_label_1
_geom_torsion_atom_site_label_2
_geom_torsion_atom_site_label_3
_geom_torsion_atom_site_label_4
_geom_torsion
C45 Ru4 B2 C1 -168.18(14)
C41 Ru4 B2 C1 -57.56(6)
C44 Ru4 B2 C1 -155.88(5)
B10 Ru4 B2 C1 117.90(6)
C42 Ru4 B2 C1 -90.53(6)
B7 Ru4 B2 C1 72.21(6)
C40 Ru4 B2 C1 -36.63(11)
C6 Ru4 B2 C1 142.40(8)
B3 Ru4 B2 C1 30.73(5)
C43 Ru4 B2 C1 -126.75(6)
C1 Ru4 B2 C6 -142.40(8)
C45 Ru4 B2 C6 49.42(17)
C41 Ru4 B2 C6 160.04(5)
C44 Ru4 B2 C6 61.72(6)
B10 Ru4 B2 C6 -24.50(5)
C42 Ru4 B2 C6 127.07(5)
B7 Ru4 B2 C6 -70.19(5)
C40 Ru4 B2 C6 -179.03(7)
B3 Ru4 B2 C6 -111.67(6)
C43 Ru4 B2 C6 90.85(5)
C1 Ru4 B2 B9 -106.40(9)
C45 Ru4 B2 B9 85.43(17)
C41 Ru4 B2 B9 -163.96(6)
C44 Ru4 B2 B9 97.72(8)
B10 Ru4 B2 B9 11.50(7)
C42 Ru4 B2 B9 163.07(7)
B7 Ru4 B2 B9 -34.19(7)
C40 Ru4 B2 B9 -143.03(7)
C6 Ru4 B2 B9 36.00(6)
B3 Ru4 B2 B9 -75.67(7)
C43 Ru4 B2 B9 126.85(7)
C1 Ru4 B2 B5 -47.68(6)
C45 Ru4 B2 B5 144.14(14)
C41 Ru4 B2 B5 -105.24(6)
C44 Ru4 B2 B5 156.44(5)
B10 Ru4 B2 B5 70.22(5)
C42 Ru4 B2 B5 -138.21(5)
B7 Ru4 B2 B5 24.52(6)
C40 Ru4 B2 B5 -84.31(9)
C6 Ru4 B2 B5 94.72(6)
B3 Ru4 B2 B5 -16.96(5)
C43 Ru4 B2 B5 -174.43(5)
C45 Ru4 B3 C1 154.42(5)
C41 Ru4 B3 C1 87.87(6)
C44 Ru4 B3 C1 162.66(9)
B10 Ru4 B3 C1 -114.73(6)
C42 Ru4 B3 C1 59.11(7)
B7 Ru4 B3 C1 -145.69(8)
C40 Ru4 B3 C1 124.77(5)
B2 Ru4 B3 C1 -30.67(5)
C6 Ru4 B3 C1 -70.97(6)
C43 Ru4 B3 C1 53.04(12)
C1 Ru4 B3 B8 108.97(9)
C45 Ru4 B3 B8 -96.61(7)
C41 Ru4 B3 B8 -163.16(7)
C44 Ru4 B3 B8 -88.37(11)
B10 Ru4 B3 B8 -5.76(7)
C42 Ru4 B3 B8 168.09(6)
B7 Ru4 B3 B8 -36.72(6)
C40 Ru4 B3 B8 -126.25(7)
B2 Ru4 B3 B8 78.31(7)
C6 Ru4 B3 B8 38.00(7)
C43 Ru4 B3 B8 162.01(8)
C1 Ru4 B3 B7 145.69(8)
C45 Ru4 B3 B7 -59.89(6)
C41 Ru4 B3 B7 -126.44(5)
C44 Ru4 B3 B7 -51.65(12)
B10 Ru4 B3 B7 30.96(5)
C42 Ru4 B3 B7 -155.20(5)
C40 Ru4 B3 B7 -89.53(5)
B2 Ru4 B3 B7 115.03(6)
C6 Ru4 B3 B7 74.72(5)
C43 Ru4 B3 B7 -161.27(9)
C1 Ru4 B3 B5 48.20(6)
C45 Ru4 B3 B5 -157.38(5)
C41 Ru4 B3 B5 136.07(5)
C44 Ru4 B3 B5 -149.14(8)
B10 Ru4 B3 B5 -66.53(6)
C42 Ru4 B3 B5 107.31(6)
B7 Ru4 B3 B5 -97.49(7)
C40 Ru4 B3 B5 172.98(5)
B2 Ru4 B3 B5 17.54(5)
C6 Ru4 B3 B5 -22.77(6)
C43 Ru4 B3 B5 101.24(10)
B8 B3 B5 C1 -161.97(9)
B7 B3 B5 C1 -117.66(8)
Ru4 B3 B5 C1 -51.48(5)
C1 B3 B5 B11 136.38(9)
B8 B3 B5 B11 -25.59(7)
B7 B3 B5 B11 18.73(9)
Ru4 B3 B5 B11 84.90(7)
C1 B3 B5 B8 161.97(9)
B7 B3 B5 B8 44.31(7)
Ru4 B3 B5 B8 110.49(7)
C1 B3 B5 B9 76.41(9)
B8 B3 B5 B9 -85.56(9)
B7 B3 B5 B9 -41.24(10)
Ru4 B3 B5 B9 24.93(9)
C1 B3 B5 B2 32.62(6)
B8 B3 B5 B2 -129.35(7)
B7 B3 B5 B2 -85.03(7)
Ru4 B3 B5 B2 -18.86(5)
C6 B2 B5 C1 122.01(8)
B9 B2 B5 C1 166.37(8)
Ru4 B2 B5 C1 52.67(5)
C1 B2 B5 B11 -138.96(9)
C6 B2 B5 B11 -16.95(8)
B9 B2 B5 B11 27.41(7)
Ru4 B2 B5 B11 -86.28(7)
C1 B2 B5 B8 -79.59(9)
C6 B2 B5 B8 42.42(9)
B9 B2 B5 B8 86.77(9)
Ru4 B2 B5 B8 -26.92(9)
C1 B2 B5 B9 -166.37(8)
C6 B2 B5 B9 -44.36(6)
Ru4 B2 B5 B9 -113.69(6)
C1 B2 B5 B3 -33.60(6)
C6 B2 B5 B3 88.41(7)
B9 B2 B5 B3 132.76(7)
Ru4 B2 B5 B3 19.07(6)
C1 B3 B7 B13 -77.30(11)
B8 B3 B7 B13 27.14(8)
B5 B3 B7 B13 -17.74(10)
Ru4 B3 B7 B13 -112.45(8)
C1 B3 B7 B8 -104.43(10)
B5 B3 B7 B8 -44.88(7)
Ru4 B3 B7 B8 -139.59(7)
C1 B3 B7 B10 -9.98(13)
B8 B3 B7 B10 94.45(9)
B5 B3 B7 B10 49.57(10)
Ru4 B3 B7 B10 -45.14(7)
C1 B3 B7 Ru4 35.15(8)
B8 B3 B7 Ru4 139.59(7)
B5 B3 B7 Ru4 94.71(6)
C1 Ru4 B7 B13 83.47(8)
C45 Ru4 B7 B13 -123.23(8)
C41 Ru4 B7 B13 173.57(7)
C44 Ru4 B7 B13 -94.74(8)
B10 Ru4 B7 B13 -30.51(7)
C42 Ru4 B7 B13 174.28(8)
C40 Ru4 B7 B13 -160.23(7)
B2 Ru4 B7 B13 44.91(8)
C6 Ru4 B7 B13 3.28(7)
B3 Ru4 B7 B13 105.17(9)
C43 Ru4 B7 B13 -90.37(11)
C1 Ru4 B7 B8 16.48(7)
C45 Ru4 B7 B8 169.77(7)
C41 Ru4 B7 B8 106.57(7)
C44 Ru4 B7 B8 -161.73(7)
B10 Ru4 B7 B8 -97.51(8)
C42 Ru4 B7 B8 107.28(11)
C40 Ru4 B7 B8 132.77(7)
B2 Ru4 B7 B8 -22.09(8)
C6 Ru4 B7 B8 -63.72(7)
B3 Ru4 B7 B8 38.17(7)
C43 Ru4 B7 B8 -157.37(7)
C1 Ru4 B7 B10 113.99(5)
C45 Ru4 B7 B10 -92.72(5)
C41 Ru4 B7 B10 -155.92(5)
C44 Ru4 B7 B10 -64.23(6)
C42 Ru4 B7 B10 -155.21(9)
C40 Ru4 B7 B10 -129.72(5)
B2 Ru4 B7 B10 75.42(5)
C6 Ru4 B7 B10 33.79(5)
B3 Ru4 B7 B10 135.68(7)
C43 Ru4 B7 B10 -59.86(10)
C1 Ru4 B7 B3 -21.70(5)
C45 Ru4 B7 B3 131.60(5)
C41 Ru4 B7 B3 68.40(6)
C44 Ru4 B7 B3 160.09(5)
B10 Ru4 B7 B3 -135.68(7)
C42 Ru4 B7 B3 69.11(11)
C40 Ru4 B7 B3 94.60(5)
B2 Ru4 B7 B3 -60.26(5)
C6 Ru4 B7 B3 -101.89(5)
C43 Ru4 B7 B3 164.46(8)
B13 B7 B8 B11 -39.29(8)
B10 B7 B8 B11 -0.01(10)
B3 B7 B8 B11 111.45(9)
Ru4 B7 B8 B11 69.87(9)
B10 B7 B8 B13 39.28(7)
B3 B7 B8 B13 150.74(8)
Ru4 B7 B8 B13 109.16(8)
B13 B7 B8 B3 -150.74(8)
B10 B7 B8 B3 -111.45(8)
Ru4 B7 B8 B3 -41.57(7)
B13 B7 B8 B5 -101.46(8)
B10 B7 B8 B5 -62.18(9)
B3 B7 B8 B5 49.28(7)
Ru4 B7 B8 B5 7.70(10)
C1 B3 B8 B11 11.72(13)
B7 B3 B8 B11 -97.77(10)
B5 B3 B8 B11 28.77(8)
Ru4 B3 B8 B11 -58.40(10)
C1 B3 B8 B13 81.67(11)
B7 B3 B8 B13 -27.82(8)
B5 B3 B8 B13 98.72(9)
Ru4 B3 B8 B13 11.55(10)
C1 B3 B8 B7 109.49(10)
B5 B3 B8 B7 126.54(8)
Ru4 B3 B8 B7 39.38(6)
C1 B3 B8 B5 -17.05(8)
B7 B3 B8 B5 -126.54(8)
Ru4 B3 B8 B5 -87.17(7)
C1 B5 B8 B11 -136.39(8)
B9 B5 B8 B11 -32.43(7)
B3 B5 B8 B11 -150.11(8)
B2 B5 B8 B11 -89.15(9)
C1 B5 B8 B13 -96.28(8)
B11 B5 B8 B13 40.11(8)
B9 B5 B8 B13 7.68(9)
B3 B5 B8 B13 -110.00(9)
B2 B5 B8 B13 -49.03(10)
C1 B5 B8 B7 -33.45(10)
B11 B5 B8 B7 102.94(9)
B9 B5 B8 B7 70.51(9)
B3 B5 B8 B7 -47.17(7)
B2 B5 B8 B7 13.80(11)
C1 B5 B8 B3 13.72(7)
B11 B5 B8 B3 150.11(8)
B9 B5 B8 B3 117.68(8)
B2 B5 B8 B3 60.97(8)
C1 B2 B9 C6 -112.07(9)
B5 B2 B9 C6 -124.59(7)
Ru4 B2 B9 C6 -40.53(6)
C1 B2 B9 B12 -87.86(10)
C6 B2 B9 B12 24.21(8)
B5 B2 B9 B12 -100.38(9)
Ru4 B2 B9 B12 -16.33(11)
C1 B2 B9 B11 -18.83(12)
C6 B2 B9 B11 93.24(9)
B5 B2 B9 B11 -31.35(8)
Ru4 B2 B9 B11 52.71(10)
C1 B2 B9 B5 12.52(8)
C6 B2 B9 B5 124.59(7)
Ru4 B2 B9 B5 84.05(7)
C1 B5 B9 C6 36.66(8)
B11 B5 B9 C6 -100.87(8)
B8 B5 B9 C6 -68.39(8)
B3 B5 B9 C6 -11.17(11)
B2 B5 B9 C6 46.75(6)
C1 B5 B9 B12 98.20(8)
B11 B5 B9 B12 -39.33(7)
B8 B5 B9 B12 -6.86(9)
B3 B5 B9 B12 50.36(11)
B2 B5 B9 B12 108.29(8)
C1 B5 B9 B11 137.53(8)
B8 B5 B9 B11 32.48(7)
B3 B5 B9 B11 89.70(9)
B2 B5 B9 B11 147.62(8)
C1 B5 B9 B2 -10.09(6)
B11 B5 B9 B2 -147.62(8)
B8 B5 B9 B2 -115.14(7)
B3 B5 B9 B2 -57.92(8)
B13 B7 B10 C6 94.68(8)
B8 B7 B10 C6 56.01(10)
B3 B7 B10 C6 -7.97(11)
Ru4 B7 B10 C6 -54.38(6)
B13 B7 B10 B12 32.69(7)
B8 B7 B10 B12 -5.98(10)
B3 B7 B10 B12 -69.96(10)
Ru4 B7 B10 B12 -116.37(7)
B8 B7 B10 B13 -38.67(7)
B3 B7 B10 B13 -102.65(9)
Ru4 B7 B10 B13 -149.06(6)
B13 B7 B10 Ru4 149.06(6)
B8 B7 B10 Ru4 110.39(7)
B3 B7 B10 Ru4 46.41(7)
C1 Ru4 B10 C6 60.35(6)
C45 Ru4 B10 C6 -142.41(5)
C41 Ru4 B10 C6 -165.92(9)
C44 Ru4 B10 C6 -105.01(5)
C42 Ru4 B10 C6 -71.46(9)
B7 Ru4 B10 C6 128.19(7)
C40 Ru4 B10 C6 -168.51(5)
B2 Ru4 B10 C6 24.44(5)
B3 Ru4 B10 C6 97.50(5)
C43 Ru4 B10 C6 -77.43(6)
C1 Ru4 B10 B12 30.77(8)
C45 Ru4 B10 B12 -172.00(8)
C41 Ru4 B10 B12 164.49(8)
C44 Ru4 B10 B12 -134.60(8)
C42 Ru4 B10 B12 -101.05(10)
B7 Ru4 B10 B12 98.61(9)
C40 Ru4 B10 B12 161.90(7)
B2 Ru4 B10 B12 -5.15(8)
C6 Ru4 B10 B12 -29.59(7)
B3 Ru4 B10 B12 67.91(8)
C43 Ru4 B10 B12 -107.02(8)
C1 Ru4 B10 B13 -37.93(8)
C45 Ru4 B10 B13 119.30(7)
C41 Ru4 B10 B13 95.79(11)
C44 Ru4 B10 B13 156.70(7)
C42 Ru4 B10 B13 -169.74(7)
B7 Ru4 B10 B13 29.91(7)
C40 Ru4 B10 B13 93.20(7)
B2 Ru4 B10 B13 -73.84(7)
C6 Ru4 B10 B13 -98.29(8)
B3 Ru4 B10 B13 -0.78(7)
C43 Ru4 B10 B13 -175.71(6)
C1 Ru4 B10 B7 -67.84(5)
C45 Ru4 B10 B7 89.39(5)
C41 Ru4 B10 B7 65.88(11)
C44 Ru4 B10 B7 126.79(5)
C42 Ru4 B10 B7 160.35(7)
C40 Ru4 B10 B7 63.29(6)
B2 Ru4 B10 B7 -103.75(5)
C6 Ru4 B10 B7 -128.19(7)
B3 Ru4 B10 B7 -30.69(5)
C43 Ru4 B10 B7 154.38(5)
C6 B9 B11 B8 57.85(11)
B12 B9 B11 B8 97.41(9)
B2 B9 B11 B8 -5.33(13)
B5 B9 B11 B8 -39.29(8)
C6 B9 B11 B12 -39.56(7)
B2 B9 B11 B12 -102.75(9)
B5 B9 B11 B12 -136.70(8)
C6 B9 B11 B5 97.14(8)
B12 B9 B11 B5 136.70(8)
B2 B9 B11 B5 33.95(8)
C6 B9 B11 B13 -6.19(10)
B12 B9 B11 B13 33.37(7)
B2 B9 B11 B13 -69.38(11)
B5 B9 B11 B13 -103.33(8)
B13 B8 B11 B9 -96.59(9)
B7 B8 B11 B9 -58.21(11)
B3 B8 B11 B9 8.72(13)
B5 B8 B11 B9 39.32(8)
B13 B8 B11 B12 -32.31(8)
B7 B8 B11 B12 6.07(11)
B3 B8 B11 B12 73.01(11)
B5 B8 B11 B12 103.60(8)
B13 B8 B11 B5 -135.91(8)
B7 B8 B11 B5 -97.53(8)
B3 B8 B11 B5 -30.60(8)
B7 B8 B11 B13 38.38(7)
B3 B8 B11 B13 105.31(10)
B5 B8 B11 B13 135.91(8)
C1 B5 B11 B9 -69.27(12)
B8 B5 B11 B9 -141.20(8)
B3 B5 B11 B9 -116.05(8)
B2 B5 B11 B9 -26.76(6)
C1 B5 B11 B8 71.93(12)
B9 B5 B11 B8 141.20(8)
B3 B5 B11 B8 25.15(7)
B2 B5 B11 B8 114.44(8)
C1 B5 B11 B12 -30.51(15)
B8 B5 B11 B12 -102.44(9)
B9 B5 B11 B12 38.76(7)
B3 B5 B11 B12 -77.29(9)
B2 B5 B11 B12 12.00(10)
C1 B5 B11 B13 32.63(15)
B8 B5 B11 B13 -39.29(8)
B9 B5 B11 B13 101.90(9)
B3 B5 B11 B13 -14.14(10)
B2 B5 B11 B13 75.14(9)
B11 B9 B12 C6 -134.55(8)
B2 B9 B12 C6 -24.21(8)
B5 B9 B12 C6 -96.37(8)
C6 B9 B12 B13 100.04(8)
B11 B9 B12 B13 -34.51(7)
B2 B9 B12 B13 75.83(10)
B5 B9 B12 B13 3.67(10)
C6 B9 B12 B11 134.55(8)
B2 B9 B12 B11 110.34(9)
B5 B9 B12 B11 38.18(7)
C6 B9 B12 B10 35.75(7)
B11 B9 B12 B10 -98.80(8)
B2 B9 B12 B10 11.54(11)
B5 B9 B12 B10 -60.62(9)
B9 B11 B12 C6 39.45(7)
B8 B11 B12 C6 -70.80(9)
B5 B11 B12 C6 -1.79(10)
B13 B11 B12 C6 -103.12(8)
B8 B11 B12 B9 -110.24(9)
B5 B11 B12 B9 -41.24(8)
B13 B11 B12 B9 -142.56(8)
B9 B11 B12 B13 142.56(8)
B8 B11 B12 B13 32.32(8)
B5 B11 B12 B13 101.32(8)
B9 B11 B12 B10 100.63(8)
B8 B11 B12 B10 -9.61(10)
B5 B11 B12 B10 59.39(10)
B13 B11 B12 B10 -41.93(7)
B13 B10 B12 C6 140.26(8)
B7 B10 B12 C6 107.69(8)
Ru4 B10 B12 C6 33.44(7)
C6 B10 B12 B9 -36.05(7)
B13 B10 B12 B9 104.21(9)
B7 B10 B12 B9 71.65(9)
Ru4 B10 B12 B9 -2.60(11)
C6 B10 B12 B13 -140.26(8)
B7 B10 B12 B13 -32.56(7)
Ru4 B10 B12 B13 -106.81(8)
C6 B10 B12 B11 -98.19(8)
B13 B10 B12 B11 42.07(7)
B7 B10 B12 B11 9.51(10)
Ru4 B10 B12 B11 -64.74(9)
B11 B8 B13 B7 137.27(8)
B3 B8 B13 B7 28.27(8)
B5 B8 B13 B7 98.49(8)
B11 B8 B13 B12 32.89(8)
B7 B8 B13 B12 -104.38(8)
B3 B8 B13 B12 -76.11(10)
B5 B8 B13 B12 -5.90(10)
B11 B8 B13 B10 97.37(8)
B7 B8 B13 B10 -39.90(7)
B3 B8 B13 B10 -11.62(11)
B5 B8 B13 B10 58.59(9)
B7 B8 B13 B11 -137.27(8)
B3 B8 B13 B11 -109.00(9)
B5 B8 B13 B11 -38.78(7)
B10 B7 B13 B8 -135.80(8)
B3 B7 B13 B8 -27.30(8)
Ru4 B7 B13 B8 -103.83(8)
B8 B7 B13 B12 101.59(9)
B10 B7 B13 B12 -34.21(8)
B3 B7 B13 B12 74.28(10)
Ru4 B7 B13 B12 -2.25(11)
B8 B7 B13 B10 135.80(8)
B3 B7 B13 B10 108.50(9)
Ru4 B7 B13 B10 31.97(7)
B8 B7 B13 B11 37.54(8)
B10 B7 B13 B11 -98.26(8)
B3 B7 B13 B11 10.24(11)
Ru4 B7 B13 B11 -66.29(10)
C6 B12 B13 B8 64.83(10)
B9 B12 B13 B8 1.43(11)
B11 B12 B13 B8 -32.47(7)
B10 B12 B13 B8 100.03(8)
C6 B12 B13 B7 -0.84(11)
B9 B12 B13 B7 -64.23(10)
B11 B12 B13 B7 -98.13(9)
B10 B12 B13 B7 34.37(8)
C6 B12 B13 B10 -35.20(7)
B9 B12 B13 B10 -98.60(8)
B11 B12 B13 B10 -132.50(8)
C6 B12 B13 B11 97.30(8)
B9 B12 B13 B11 33.90(7)
B10 B12 B13 B11 132.50(8)
C6 B10 B13 B8 -69.11(9)
B12 B10 B13 B8 -103.32(8)
B7 B10 B13 B8 39.85(7)
Ru4 B10 B13 B8 7.12(10)
C6 B10 B13 B7 -108.95(8)
B12 B10 B13 B7 -143.17(8)
Ru4 B10 B13 B7 -32.73(7)
C6 B10 B13 B12 34.21(7)
B7 B10 B13 B12 143.17(8)
Ru4 B10 B13 B12 110.44(8)
C6 B10 B13 B11 -7.30(10)
B12 B10 B13 B11 -41.51(7)
B7 B10 B13 B11 101.66(8)
Ru4 B10 B13 B11 68.93(9)
B9 B11 B13 B8 110.59(9)
B12 B11 B13 B8 143.96(8)
B5 B11 B13 B8 41.78(8)
B9 B11 B13 B7 72.20(10)
B8 B11 B13 B7 -38.39(8)
B12 B11 B13 B7 105.57(8)
B5 B11 B13 B7 3.39(11)
B9 B11 B13 B12 -33.37(7)
B8 B11 B13 B12 -143.96(8)
B5 B11 B13 B12 -102.18(9)
B9 B11 B13 B10 8.38(10)
B8 B11 B13 B10 -102.21(8)
B12 B11 B13 B10 41.76(7)
B5 B11 B13 B10 -60.43(10)
C6 B2 C1 C11 164.16(8)
B9 B2 C1 C11 -130.72(9)
B5 B2 C1 C11 -118.01(9)
Ru4 B2 C1 C11 122.83(8)
C6 B2 C1 B3 -19.90(14)
B9 B2 C1 B3 45.22(12)
B5 B2 C1 B3 57.92(9)
Ru4 B2 C1 B3 -61.23(8)
C6 B2 C1 B5 -77.83(9)
B9 B2 C1 B5 -12.71(8)
Ru4 B2 C1 B5 -119.16(5)
C6 B2 C1 Ru4 41.33(8)
B9 B2 C1 Ru4 106.45(7)
B5 B2 C1 Ru4 119.16(5)
B8 B3 C1 C11 133.82(9)
B7 B3 C1 C11 -159.11(9)
B5 B3 C1 C11 116.53(10)
Ru4 B3 C1 C11 -123.36(9)
B8 B3 C1 B2 -42.02(13)
B7 B3 C1 B2 25.04(14)
B5 B3 C1 B2 -59.32(9)
Ru4 B3 C1 B2 60.80(8)
B8 B3 C1 B5 17.30(8)
B7 B3 C1 B5 84.36(9)
Ru4 B3 C1 B5 120.12(6)
B8 B3 C1 Ru4 -102.82(8)
B7 B3 C1 Ru4 -35.75(8)
B5 B3 C1 Ru4 -120.12(6)
B11 B5 C1 C11 176.73(11)
B8 B5 C1 C11 -129.23(9)
B9 B5 C1 C11 124.41(9)
B3 B5 C1 C11 -114.20(11)
B2 B5 C1 C11 113.16(11)
B11 B5 C1 B2 63.58(12)
B8 B5 C1 B2 117.61(8)
B9 B5 C1 B2 11.25(7)
B3 B5 C1 B2 132.65(8)
B11 B5 C1 B3 -69.07(12)
B8 B5 C1 B3 -15.03(8)
B9 B5 C1 B3 -121.39(8)
B2 B5 C1 B3 -132.65(8)
B11 B5 C1 Ru4 -3.09(14)
B8 B5 C1 Ru4 50.94(8)
B9 B5 C1 Ru4 -55.42(8)
B3 B5 C1 Ru4 65.98(6)
B2 B5 C1 Ru4 -66.67(6)
C45 Ru4 C1 C11 61.37(13)
C41 Ru4 C1 C11 19.88(9)
C44 Ru4 C1 C11 -44.21(16)
B10 Ru4 C1 C11 -176.27(9)
C42 Ru4 C1 C11 -17.07(9)
B7 Ru4 C1 C11 140.47(9)
C40 Ru4 C1 C11 50.06(10)
B2 Ru4 C1 C11 -112.56(11)
C6 Ru4 C1 C11 -138.17(9)
B3 Ru4 C1 C11 116.02(11)
C43 Ru4 C1 C11 -42.85(10)
C45 Ru4 C1 B2 173.93(7)
C41 Ru4 C1 B2 132.44(6)
C44 Ru4 C1 B2 68.34(12)
B10 Ru4 C1 B2 -63.71(6)
C42 Ru4 C1 B2 95.49(6)
B7 Ru4 C1 B2 -106.98(6)
C40 Ru4 C1 B2 162.62(5)
C6 Ru4 C1 B2 -25.61(5)
B3 Ru4 C1 B2 -131.42(8)
C43 Ru4 C1 B2 69.70(6)
C45 Ru4 C1 B3 -54.65(10)
C41 Ru4 C1 B3 -96.14(6)
C44 Ru4 C1 B3 -160.23(10)
B10 Ru4 C1 B3 67.71(6)
C42 Ru4 C1 B3 -133.09(6)
B7 Ru4 C1 B3 24.45(6)
C40 Ru4 C1 B3 -65.96(6)
B2 Ru4 C1 B3 131.42(8)
C6 Ru4 C1 B3 105.81(6)
C43 Ru4 C1 B3 -158.87(6)
C45 Ru4 C1 B5 -118.81(8)
C41 Ru4 C1 B5 -160.30(7)
C44 Ru4 C1 B5 135.60(10)
B10 Ru4 C1 B5 3.55(7)
C42 Ru4 C1 B5 162.75(7)
B7 Ru4 C1 B5 -39.72(7)
C40 Ru4 C1 B5 -130.12(6)
B2 Ru4 C1 B5 67.26(7)
C6 Ru4 C1 B5 41.65(6)
B3 Ru4 C1 B5 -64.16(7)
C43 Ru4 C1 B5 136.96(6)
B9 B12 C6 C61 -109.01(9)
B13 B12 C6 C61 147.77(8)
B11 B12 C6 C61 -148.41(8)
B10 B12 C6 C61 111.79(9)
B13 B12 C6 B9 -103.21(9)
B11 B12 C6 B9 -39.40(7)
B10 B12 C6 B9 -139.20(8)
B9 B12 C6 B10 139.20(8)
B13 B12 C6 B10 35.98(7)
B11 B12 C6 B10 99.80(8)
B9 B12 C6 B2 26.98(8)
B13 B12 C6 B2 -76.23(10)
B11 B12 C6 B2 -12.41(11)
B10 B12 C6 B2 -112.21(9)
B9 B12 C6 Ru4 106.91(8)
B13 B12 C6 Ru4 3.70(10)
B11 B12 C6 Ru4 67.51(9)
B10 B12 C6 Ru4 -32.29(7)
B12 B9 C6 C61 103.12(9)
B11 B9 C6 C61 143.97(8)
B2 B9 C6 C61 -102.97(9)
B5 B9 C6 C61 -154.51(8)
B11 B9 C6 B12 40.84(7)
B2 B9 C6 B12 153.91(8)
B5 B9 C6 B12 102.37(8)
B12 B9 C6 B10 -39.38(8)
B11 B9 C6 B10 1.46(10)
B2 B9 C6 B10 114.53(8)
B5 B9 C6 B10 62.99(9)
B12 B9 C6 B2 -153.91(8)
B11 B9 C6 B2 -113.07(8)
B5 B9 C6 B2 -51.54(7)
B12 B9 C6 Ru4 -112.38(7)
B11 B9 C6 Ru4 -71.54(8)
B2 B9 C6 Ru4 41.53(6)
B5 B9 C6 Ru4 -10.01(9)
B12 B10 C6 C61 -103.18(9)
B13 B10 C6 C61 -137.90(9)
B7 B10 C6 C61 159.88(8)
Ru4 B10 C6 C61 107.03(8)
B13 B10 C6 B12 -34.72(7)
B7 B10 C6 B12 -96.94(9)
Ru4 B10 C6 B12 -149.80(6)
B12 B10 C6 B9 38.53(7)
B13 B10 C6 B9 3.81(10)
B7 B10 C6 B9 -58.41(10)
Ru4 B10 C6 B9 -111.26(7)
B12 B10 C6 B2 110.40(9)
B13 B10 C6 B2 75.68(10)
B7 B10 C6 B2 13.46(12)
Ru4 B10 C6 B2 -39.40(7)
B12 B10 C6 Ru4 149.80(6)
B13 B10 C6 Ru4 115.08(7)
B7 B10 C6 Ru4 52.85(6)
C1 B2 C6 C61 -149.44(9)
B9 B2 C6 C61 109.85(9)
B5 B2 C6 C61 154.80(7)
Ru4 B2 C6 C61 -109.68(7)
C1 B2 C6 B12 74.24(11)
B9 B2 C6 B12 -26.46(8)
B5 B2 C6 B12 18.49(9)
Ru4 B2 C6 B12 114.01(8)
C1 B2 C6 B9 100.70(10)
B5 B2 C6 B9 44.95(6)
Ru4 B2 C6 B9 140.47(6)
C1 B2 C6 B10 -1.07(13)
B9 B2 C6 B10 -101.77(9)
B5 B2 C6 B10 -56.82(9)
Ru4 B2 C6 B10 38.70(7)
C1 B2 C6 Ru4 -39.77(7)
B9 B2 C6 Ru4 -140.47(6)
B5 B2 C6 Ru4 -95.52(5)
C1 Ru4 C6 C61 128.55(8)
C45 Ru4 C6 C61 -62.38(8)
C41 Ru4 C6 C61 54.67(12)
C44 Ru4 C6 C61 -31.19(8)
B10 Ru4 C6 C61 -111.41(9)
C42 Ru4 C6 C61 36.77(8)
B7 Ru4 C6 C61 -147.23(8)
C40 Ru4 C6 C61 -76.68(13)
B2 Ru4 C6 C61 104.76(9)
B3 Ru4 C6 C61 167.31(7)
C43 Ru4 C6 C61 5.70(8)
C1 Ru4 C6 B12 -88.25(7)
C45 Ru4 C6 B12 80.82(8)
C41 Ru4 C6 B12 -162.13(8)
C44 Ru4 C6 B12 112.01(7)
B10 Ru4 C6 B12 31.79(7)
C42 Ru4 C6 B12 179.97(7)
B7 Ru4 C6 B12 -4.03(7)
C40 Ru4 C6 B12 66.52(14)
B2 Ru4 C6 B12 -112.04(9)
B3 Ru4 C6 B12 -49.49(7)
C43 Ru4 C6 B12 148.90(7)
C1 Ru4 C6 B9 -16.31(7)
C45 Ru4 C6 B9 152.76(6)
C41 Ru4 C6 B9 -90.18(11)
C44 Ru4 C6 B9 -176.04(7)
B10 Ru4 C6 B9 103.74(8)
C42 Ru4 C6 B9 -108.09(7)
B7 Ru4 C6 B9 67.91(7)
C40 Ru4 C6 B9 138.46(10)
B2 Ru4 C6 B9 -40.09(7)
B3 Ru4 C6 B9 22.45(7)
C43 Ru4 C6 B9 -139.16(7)
C1 Ru4 C6 B10 -120.04(6)
C45 Ru4 C6 B10 49.03(6)
C41 Ru4 C6 B10 166.08(8)
C44 Ru4 C6 B10 80.22(6)
C42 Ru4 C6 B10 148.18(5)
B7 Ru4 C6 B10 -35.82(5)
C40 Ru4 C6 B10 34.73(13)
B2 Ru4 C6 B10 -143.83(7)
B3 Ru4 C6 B10 -81.28(6)
C43 Ru4 C6 B10 117.11(5)
C1 Ru4 C6 B2 23.79(5)
C45 Ru4 C6 B2 -167.15(5)
C41 Ru4 C6 B2 -50.09(11)
C44 Ru4 C6 B2 -135.95(5)
B10 Ru4 C6 B2 143.83(7)
C42 Ru4 C6 B2 -67.99(6)
B7 Ru4 C6 B2 108.01(6)
C40 Ru4 C6 B2 178.56(10)
B3 Ru4 C6 B2 62.54(6)
C43 Ru4 C6 B2 -99.07(5)
C1 Ru4 C40 C41 -57.10(7)
C45 Ru4 C40 C41 131.47(8)
C44 Ru4 C40 C41 101.21(6)
B10 Ru4 C40 C41 178.34(6)
C42 Ru4 C40 C41 29.14(6)
B7 Ru4 C40 C41 -140.60(6)
B2 Ru4 C40 C41 -31.44(11)
C6 Ru4 C40 C41 150.80(10)
B3 Ru4 C40 C41 -93.76(6)
C43 Ru4 C40 C41 64.92(6)
C1 Ru4 C40 C45 171.43(5)
C41 Ru4 C40 C45 -131.47(8)
C44 Ru4 C40 C45 -30.26(6)
B10 Ru4 C40 C45 46.86(7)
C42 Ru4 C40 C45 -102.33(6)
B7 Ru4 C40 C45 87.92(6)
B2 Ru4 C40 C45 -162.92(8)
C6 Ru4 C40 C45 19.33(14)
B3 Ru4 C40 C45 134.77(6)
C43 Ru4 C40 C45 -66.56(6)
C1 Ru4 C40 C47 60.00(10)
C45 Ru4 C40 C47 -111.43(11)
C41 Ru4 C40 C47 117.10(12)
C44 Ru4 C40 C47 -141.69(10)
B10 Ru4 C40 C47 -64.57(10)
C42 Ru4 C40 C47 146.23(10)
B7 Ru4 C40 C47 -23.51(10)
B2 Ru4 C40 C47 85.65(12)
C6 Ru4 C40 C47 -92.10(14)
B3 Ru4 C40 C47 23.34(10)
C43 Ru4 C40 C47 -177.99(10)
C45 C40 C41 C42 -4.66(13)
C47 C40 C41 C42 174.33(9)
Ru4 C40 C41 C42 -56.27(8)
C45 C40 C41 Ru4 51.61(7)
C47 C40 C41 Ru4 -129.40(9)
C1 Ru4 C41 C40 131.15(6)
C45 Ru4 C41 C40 -29.51(6)
C44 Ru4 C41 C40 -67.09(6)
B10 Ru4 C41 C40 -3.73(13)
C42 Ru4 C41 C40 -132.04(9)
B7 Ru4 C41 C40 47.51(7)
B2 Ru4 C41 C40 164.46(6)
C6 Ru4 C41 C40 -157.83(8)
B3 Ru4 C41 C40 90.51(6)
C43 Ru4 C41 C40 -103.10(6)
C1 Ru4 C41 C42 -96.81(6)
C45 Ru4 C41 C42 102.53(6)
C44 Ru4 C41 C42 64.95(6)
B10 Ru4 C41 C42 128.31(10)
B7 Ru4 C41 C42 179.55(6)
C40 Ru4 C41 C42 132.04(9)
B2 Ru4 C41 C42 -63.50(7)
C6 Ru4 C41 C42 -25.79(12)
B3 Ru4 C41 C42 -137.45(6)
C43 Ru4 C41 C42 28.94(6)
C40 C41 C42 C43 -1.11(14)
Ru4 C41 C42 C43 -57.78(8)
C40 C41 C42 Ru4 56.67(8)
C1 Ru4 C42 C43 -141.88(6)
C45 Ru4 C42 C43 65.35(6)
C41 Ru4 C42 C43 131.23(8)
C44 Ru4 C42 C43 28.28(5)
B10 Ru4 C42 C43 -9.18(11)
B7 Ru4 C42 C43 130.21(10)
C40 Ru4 C42 C43 102.26(6)
B2 Ru4 C42 C43 -101.01(6)
C6 Ru4 C42 C43 -60.24(7)
B3 Ru4 C42 C43 -176.11(6)
C1 Ru4 C42 C41 86.89(6)
C45 Ru4 C42 C41 -65.87(6)
C44 Ru4 C42 C41 -102.94(6)
B10 Ru4 C42 C41 -140.41(8)
B7 Ru4 C42 C41 -1.02(13)
C40 Ru4 C42 C41 -28.97(6)
B2 Ru4 C42 C41 127.76(6)
C6 Ru4 C42 C41 168.54(5)
B3 Ru4 C42 C41 52.66(7)
C43 Ru4 C42 C41 -131.23(9)
C41 C42 C43 C44 5.91(14)
Ru4 C42 C43 C44 -49.88(8)
C41 C42 C43 C46 -173.25(9)
Ru4 C42 C43 C46 130.95(9)
C41 C42 C43 Ru4 55.80(8)
C1 Ru4 C43 C42 47.56(7)
C45 Ru4 C43 C42 -103.46(6)
C41 Ru4 C43 C42 -29.80(6)
C44 Ru4 C43 C42 -133.22(9)
B10 Ru4 C43 C42 175.18(6)
B7 Ru4 C43 C42 -139.80(8)
C40 Ru4 C43 C42 -66.34(6)
B2 Ru4 C43 C42 86.38(6)
C6 Ru4 C43 C42 131.39(6)
B3 Ru4 C43 C42 8.79(13)
C1 Ru4 C43 C44 -179.22(6)
C45 Ru4 C43 C44 29.76(6)
C41 Ru4 C43 C44 103.42(6)
B10 Ru4 C43 C44 -51.60(7)
C42 Ru4 C43 C44 133.22(9)
B7 Ru4 C43 C44 -6.58(11)
C40 Ru4 C43 C44 66.88(6)
B2 Ru4 C43 C44 -140.40(6)
C6 Ru4 C43 C44 -95.39(6)
B3 Ru4 C43 C44 142.01(9)
C1 Ru4 C43 C46 -65.28(13)
C45 Ru4 C43 C46 143.70(13)
C41 Ru4 C43 C46 -142.65(13)
C44 Ru4 C43 C46 113.94(14)
B10 Ru4 C43 C46 62.33(13)
C42 Ru4 C43 C46 -112.84(14)
B7 Ru4 C43 C46 107.36(13)
C40 Ru4 C43 C46 -179.18(12)
B2 Ru4 C43 C46 -26.46(12)
C6 Ru4 C43 C46 18.55(12)
B3 Ru4 C43 C46 -104.05(14)
C42 C43 C44 C45 -4.97(14)
C46 C43 C44 C45 174.19(9)
Ru4 C43 C44 C45 -55.35(8)
C42 C43 C44 Ru4 50.39(8)
C46 C43 C44 Ru4 -130.46(9)
C1 Ru4 C44 C43 1.91(13)
C45 Ru4 C44 C43 -131.58(9)
C41 Ru4 C44 C43 -64.77(6)
B10 Ru4 C44 C43 135.31(6)
C42 Ru4 C44 C43 -27.97(6)
B7 Ru4 C44 C43 176.69(6)
C40 Ru4 C44 C43 -101.62(6)
B2 Ru4 C44 C43 53.17(7)
C6 Ru4 C44 C43 91.88(6)
B3 Ru4 C44 C43 -143.35(10)
C1 Ru4 C44 C45 133.49(10)
C41 Ru4 C44 C45 66.81(6)
B10 Ru4 C44 C45 -93.11(6)
C42 Ru4 C44 C45 103.60(6)
B7 Ru4 C44 C45 -51.73(7)
C40 Ru4 C44 C45 29.96(5)
B2 Ru4 C44 C45 -175.25(5)
C6 Ru4 C44 C45 -136.54(6)
B3 Ru4 C44 C45 -11.77(13)
C43 Ru4 C44 C45 131.58(9)
C43 C44 C45 C40 -0.84(14)
Ru4 C44 C45 C40 -58.75(8)
C43 C44 C45 Ru4 57.91(8)
C41 C40 C45 C44 5.59(13)
C47 C40 C45 C44 -173.43(9)
Ru4 C40 C45 C44 57.87(8)
C41 C40 C45 Ru4 -52.28(8)
C47 C40 C45 Ru4 128.70(8)
C1 Ru4 C45 C44 -147.36(8)
C41 Ru4 C45 C44 -101.15(6)
B10 Ru4 C45 C44 88.48(6)
C42 Ru4 C45 C44 -64.37(6)
B7 Ru4 C45 C44 135.71(6)
C40 Ru4 C45 C44 -130.41(8)
B2 Ru4 C45 C44 15.74(18)
C6 Ru4 C45 C44 56.66(7)
B3 Ru4 C45 C44 174.77(6)
C43 Ru4 C45 C44 -28.87(6)
C1 Ru4 C45 C40 -16.95(11)
C41 Ru4 C45 C40 29.27(5)
C44 Ru4 C45 C40 130.41(8)
B10 Ru4 C45 C40 -141.10(6)
C42 Ru4 C45 C40 66.05(6)
B7 Ru4 C45 C40 -93.87(6)
B2 Ru4 C45 C40 146.15(14)
C6 Ru4 C45 C40 -172.92(5)
B3 Ru4 C45 C40 -54.82(7)
C43 Ru4 C45 C40 101.55(6)
C41 C40 C47 C49 13.09(14)
C45 C40 C47 C49 -167.94(9)
Ru4 C40 C47 C49 -80.01(12)
C41 C40 C47 C48 -109.23(11)
C45 C40 C47 C48 69.74(11)
Ru4 C40 C47 C48 157.67(8)
